data_8100451
loop_
_publ_author_name
'Ling, Hong'
'Wu, Wen-Shi'

_publ_section_title
;
Crystal structure of dimethylglyoxime 2-picoloylhydrazone, C~10~H~12~N~4~O~2~
;
_journal_issue 4
_journal_name_full 'Zeitschrift f\"ur Kristallographie - New Crystal Structures'
_journal_page_first 525
_journal_page_last 526
_journal_volume 218
_journal_year 2003
_chemical_formula_sum 'C10 H12 N4 O2'
_chemical_formula_weight 220.24
_space_group_IT_number 14
_symmetry_cell_setting monoclinic
_symmetry_space_group_name_Hall '-P 2ybc'
_symmetry_space_group_name_H-M 'P 1 21/c 1'
_cell_angle_alpha 90.00
_cell_angle_beta 100.3846(19)
_cell_angle_gamma 90.00
_cell_formula_units_Z 4
_cell_length_a 5.7138(3)
_cell_length_b 25.7705(12)
_cell_length_c 7.3379(4)
_cell_measurement_temperature 293(2)
_cell_volume 1062.79(9)
_diffrn_ambient_temperature 293(2)
_exptl_crystal_density_diffrn 1.376
_cod_original_sg_symbol_H-M 'P 21/c'
_cod_database_code 8100451

loop_
_symmetry_equiv_pos_as_xyz
'x, y, z'
'-x, y+1/2, -z+1/2'
'-x, -y, -z'
'x, -y-1/2, z-1/2'

loop_
_atom_site_label
_atom_site_type_symbol
_atom_site_fract_x
_atom_site_fract_y
_atom_site_fract_z
_atom_site_U_iso_or_equiv
_atom_site_adp_type
_atom_site_occupancy
_atom_site_symmetry_multiplicity
_atom_site_Wyckoff_symbol
_atom_site_calc_flag
_atom_site_refinement_flags
_atom_site_disorder_assembly
_atom_site_disorder_group
O1 O 0.2129(3) 0.39569(6) 0.1815(2) 0.0637(5) Uani 1 4 e d . . .
O2 O 0.8762(3) 0.16875(5) 0.5057(2) 0.0519(4) Uani 1 4 e d . . .
H2O H 1.0133 0.1564 0.5589 0.062 Uiso 1 4 e d R . .
N1 N 0.6922(3) 0.48113(6) 0.3326(2) 0.0429(4) Uani 1 4 e d . . .
N2 N 0.5909(3) 0.38082(5) 0.3317(2) 0.0412(4) Uani 1 4 e d . . .
H2N H 0.7307 0.3955 0.3814 0.049 Uiso 1 4 e d R . .
N3 N 0.5650(3) 0.32793(5) 0.3422(2) 0.0386(4) Uani 1 4 e d . . .
N4 N 0.9104(3) 0.22237(6) 0.5103(2) 0.0420(4) Uani 1 4 e d . . .
C1 C 0.4719(3) 0.46765(6) 0.2527(2) 0.0367(4) Uani 1 4 e d . . .
C2 C 0.3017(4) 0.50259(7) 0.1735(3) 0.0476(5) Uani 1 4 e d . . .
H2 H 0.1446 0.4911 0.1198 0.057 Uiso 1 4 e d R . .
C3 C 0.3612(4) 0.55454(8) 0.1736(3) 0.0567(6) Uani 1 4 e d . . .
H3 H 0.2472 0.5799 0.1179 0.068 Uiso 1 4 e d R . .
C4 C 0.5871(4) 0.56897(7) 0.2536(3) 0.0564(6) Uani 1 4 e d . . .
H4 H 0.6345 0.6047 0.2554 0.068 Uiso 1 4 e d R . .
C5 C 0.7449(4) 0.53154(8) 0.3330(3) 0.0525(5) Uani 1 4 e d . . .
H5 H 0.9018 0.5421 0.3911 0.063 Uiso 1 4 e d R . .
C6 C 0.4109(3) 0.41094(7) 0.2506(2) 0.0399(4) Uani 1 4 e d . . .
C7 C 0.9755(3) 0.32766(8) 0.5208(3) 0.0536(5) Uani 1 4 e d . . .
H7A H 0.9650 0.3646 0.5056 0.080 Uiso 1 4 e d R . .
H7B H 1.0045 0.3193 0.6504 0.080 Uiso 1 4 e d R . .
H7C H 1.1036 0.3147 0.4653 0.080 Uiso 1 4 e d R . .
C8 C 0.7470(3) 0.30332(6) 0.4283(2) 0.0370(4) Uani 1 4 e d . . .
C9 C 0.7212(3) 0.24647(6) 0.4335(2) 0.0369(4) Uani 1 4 e d . . .
C10 C 0.4917(3) 0.22092(7) 0.3537(3) 0.0485(5) Uani 1 4 e d . . .
H10A H 0.5073 0.1840 0.3695 0.073 Uiso 1 4 e d R . .
H10B H 0.3684 0.2333 0.4158 0.073 Uiso 1 4 e d R . .
H10C H 0.4515 0.2290 0.2241 0.073 Uiso 1 4 e d R . .

loop_
_atom_site_aniso_label
_atom_site_aniso_U_11
_atom_site_aniso_U_22
_atom_site_aniso_U_33
_atom_site_aniso_U_23
_atom_site_aniso_U_13
_atom_site_aniso_U_12
O1 0.0445(8) 0.0396(7) 0.0956(12) 0.0047(7) -0.0181(7) -0.0083(6)
O2 0.0550(8) 0.0306(7) 0.0670(9) 0.0056(6) 0.0025(6) 0.0082(6)
N1 0.0404(8) 0.0318(7) 0.0530(9) -0.0013(6) -0.0013(6) -0.0013(6)
N2 0.0397(8) 0.0272(7) 0.0524(9) -0.0002(6) -0.0033(6) -0.0012(6)
N3 0.0403(8) 0.0272(7) 0.0456(8) 0.0000(6) 0.0007(6) -0.0006(5)
N4 0.0439(8) 0.0322(7) 0.0485(9) 0.0027(6) 0.0042(6) 0.0036(6)
C1 0.0388(8) 0.0315(8) 0.0375(9) -0.0006(6) 0.0007(6) 0.0003(6)
C2 0.0454(10) 0.0400(9) 0.0526(11) 0.0041(8) -0.0038(8) 0.0048(8)
C3 0.0690(13) 0.0363(9) 0.0610(13) 0.0072(9) 0.0016(10) 0.0146(9)
C4 0.0746(14) 0.0281(8) 0.0655(14) -0.0007(8) 0.0103(11) -0.0037(9)
C5 0.0533(11) 0.0359(9) 0.0651(13) -0.0049(9) 0.0017(9) -0.0074(8)
C6 0.0394(9) 0.0327(8) 0.0444(10) -0.0002(7) -0.0005(7) -0.0008(7)
C7 0.0444(10) 0.0396(9) 0.0689(13) 0.0054(9) -0.0108(9) -0.0049(8)
C8 0.0383(8) 0.0308(8) 0.0404(9) 0.0003(6) 0.0035(7) -0.0006(6)
C9 0.0401(9) 0.0297(8) 0.0398(9) 0.0008(6) 0.0045(7) 0.0009(6)
C10 0.0449(10) 0.0328(8) 0.0632(12) 0.0010(8) -0.0028(8) -0.0030(7)

loop_
_geom_bond_atom_site_label_1
_geom_bond_atom_site_label_2
_geom_bond_distance
_geom_bond_site_symmetry_2
_geom_bond_publ_flag
O1 C6 1.218(2) . ?
O2 N4 1.3952(19) . ?
O2 H2O 0.8702 . ?
N1 C5 1.333(2) . ?
N1 C1 1.335(2) . ?
N2 C6 1.339(2) . ?
N2 N3 1.3746(19) . ?
N2 H2N 0.8999 . ?
N3 C8 1.283(2) . ?
N4 C9 1.285(2) . ?
C1 C2 1.375(2) . ?
C1 C6 1.502(2) . ?
C2 C3 1.381(3) . ?
C2 H2 0.9600 . ?
C3 C4 1.370(3) . ?
C3 H3 0.9600 . ?
C4 C5 1.376(3) . ?
C4 H4 0.9602 . ?
C5 H5 0.9599 . ?
C7 C8 1.497(2) . ?
C7 H7A 0.9599 . ?
C7 H7B 0.9600 . ?
C7 H7C 0.9600 . ?
C8 C9 1.474(2) . ?
C9 C10 1.490(2) . ?
C10 H10A 0.9601 . ?
C10 H10B 0.9601 . ?
C10 H10C 0.9600 . ?

loop_
_cod_related_entry_id
_cod_related_entry_database
_cod_related_entry_code
1 ChemSpider 21183707
